data_2103661
loop_
_publ_author_name
'Low, John N.'
'Moreno S\'anchez, Jose M.'
'Arranz Mascar\'os, Paloma'
'Godino Salido, M. Luz'
'L\'opez Garzon, Rafael'
'Cobo Domingo, Justo'
'Glidewell, Christopher'

_publ_section_title
;Hydrated metal complexes of
 <i>N</i>-(6-amino-3,4-dihydro-3-methyl-5-nitroso-4-oxopyrimidin-2-yl)glycinate:
 interplay of molecular, molecular--electronic and supramolecular structures
;
_journal_issue 3
_journal_name_full 'Acta Crystallographica Section B'
_journal_page_first 317
_journal_page_last 328
_journal_paper_doi 10.1107/S0108768100020280
_journal_volume 57
_journal_year 2001
_chemical_formula_sum 'C7 H14 Li N5 O7'
_chemical_formula_weight 287.17
_chemical_name_systematic
;
Triaqua-N-(6-amino-3,4-dihydro-3-methyl-5-nitroso-4-oxopyrimidine-2-yl)
glycinatolithium,
;
_space_group_IT_number 15
_symmetry_cell_setting monoclinic
_symmetry_space_group_name_Hall '-C 2yc'
_symmetry_space_group_name_H-M 'C 1 2/c 1'
_cell_angle_alpha 90.00
_cell_angle_beta 114.3751(13)
_cell_angle_gamma 90.00
_cell_formula_units_Z 8
_cell_length_a 24.7736(6)
_cell_length_b 7.6525(3)
_cell_length_c 14.0096(5)
_cell_measurement_reflns_used 2637
_cell_measurement_temperature 150.00(10)
_cell_measurement_theta_max 27.46
_cell_measurement_theta_min 2.95
_cell_volume 2419.20(14)
_computing_cell_refinement 'DENZO (Otwinowski & Minor, 1997)'
_computing_data_collection 'Kappa-CCD server software (Nonius, 1997)'
_computing_data_reduction 'DENZO (Otwinowski & Minor, 1997)'
_computing_molecular_graphics 'PLATON (Spek, 2000)'
_computing_publication_material 'SHELXL-97  and WordPerfect macro PRPKAPPA (Ferguson, 1999)'
_computing_structure_refinement 'SHELXL-97 (Sheldrick, 1997b)'
_computing_structure_solution 'SHELXS-97 (Sheldrick, 1997a)'
_diffrn_ambient_temperature 150.00(10)
_diffrn_measured_fraction_theta_full .998
_diffrn_measured_fraction_theta_max .992
_diffrn_measurement_device_type Kappa-CCD
_diffrn_measurement_method '\f scans and \w scans with \k offsets'
_diffrn_radiation_monochromator graphite
_diffrn_radiation_source 'fine-focus sealed X-ray tube'
_diffrn_radiation_type 'Mo K\a'
_diffrn_radiation_wavelength .71073
_diffrn_reflns_av_R_equivalents .027
_diffrn_reflns_av_sigmaI/netI .0604
_diffrn_reflns_limit_h_max 32
_diffrn_reflns_limit_h_min -32
_diffrn_reflns_limit_k_max 9
_diffrn_reflns_limit_k_min -9
_diffrn_reflns_limit_l_max 18
_diffrn_reflns_limit_l_min -18
_diffrn_reflns_number 7232
_diffrn_reflns_theta_full 25.00
_diffrn_reflns_theta_max 27.46
_diffrn_reflns_theta_min 2.95
_diffrn_standards_decay_% 0
_exptl_absorpt_coefficient_mu .138
_exptl_absorpt_correction_T_max .9863
_exptl_absorpt_correction_T_min .9729
_exptl_absorpt_correction_type multi-scan
_exptl_absorpt_process_details 'Sortav (Blessing, 1995 & 1997)'
_exptl_crystal_colour red
_exptl_crystal_density_diffrn 1.577
_exptl_crystal_density_method 'not measured'
_exptl_crystal_description block
_exptl_crystal_F_000 1200
_exptl_crystal_size_max .20
_exptl_crystal_size_mid .10
_exptl_crystal_size_min .10
_refine_diff_density_max .241
_refine_diff_density_min -.302
_refine_ls_extinction_method none
_refine_ls_goodness_of_fit_ref 1.032
_refine_ls_hydrogen_treatment constr
_refine_ls_matrix_type full
_refine_ls_number_parameters 200
_refine_ls_number_reflns 2637
_refine_ls_number_restraints 9
_refine_ls_restrained_S_all 1.030
_refine_ls_R_factor_all .0663
_refine_ls_R_factor_gt .0449
_refine_ls_shift/su_max .001
_refine_ls_shift/su_mean .000
_refine_ls_structure_factor_coef Fsqd
_refine_ls_weighting_details 'w=1/[\s^2^(Fo^2^)+(0.0621P)^2^+0.6971P] where P=(Fo^2^+2Fc^2^)/3'
_refine_ls_weighting_scheme calc
_refine_ls_wR_factor_ref .1214
_reflns_number_gt 2024
_reflns_number_total 2637
_reflns_threshold_expression >2\s(I)
_cod_data_source_file na0116.cif
_cod_data_source_block 1
_cod_depositor_comments
;
The following automatic conversions were performed:
'_exptl_absorpt_correction_type' value 'Multi-scan' changed to
'multi-scan' according to
'/home/saulius/struct/CIF-dictionaries/cif_core.dic' dictionary named
'cif_core.dic' version 2.4.1 from 2010-06-29.

Automatic conversion script
Id: cif_fix_enum 1527 2010-12-29 10:47:43Z saulius 

The following automatic conversions were performed:

'_exptl_absorpt_correction_type' value 'Multi-scan' changed to
'multi-scan' according to
/home/saulius/struct/CIF-dictionaries/cif_core.dic dictionary named
'cif_core.dic' version 2.4.1 from 2010-06-29.

Automatic conversion script
Id: cif_fix_values 1715 2011-07-08 13:25:40Z adriana 
;
_cod_original_sg_symbol_H-M C2/c
_cod_database_code 2103661
_cod_database_fobs_code 2103661

loop_
_symmetry_equiv_pos_as_xyz
'x, y, z'
'-x, y, -z+1/2'
'x+1/2, y+1/2, z'
'-x+1/2, y+1/2, -z+1/2'
'-x, -y, -z'
'x, -y, z-1/2'
'-x+1/2, -y+1/2, -z'
'x+1/2, -y+1/2, z-1/2'

loop_
_atom_site_label
_atom_site_fract_x
_atom_site_fract_y
_atom_site_fract_z
_atom_site_U_iso_or_equiv
_atom_site_adp_type
_atom_site_calc_flag
_atom_site_refinement_flags
_atom_site_occupancy
_atom_site_type_symbol
Li1 .29248(13) .3873(4) .1674(2) .0209(6) Uani d . 1 Li
N1 .44897(6) .77584(19) .11599(12) .0173(3) Uani d . 1 N
C2 .42022(7) .9234(2) .11378(13) .0160(4) Uani d . 1 C
N2 .36671(6) .91241(19) .11396(11) .0182(3) Uani d . 1 N
H2 .3456 1.0081 .1060 .022 Uiso calc R 1 H
C21 .34233(7) .7469(2) .12697(14) .0187(4) Uani d . 1 C
H21A .3121 .7702 .1546 .022 Uiso calc R 1 H
H21B .3744 .6783 .1806 .022 Uiso calc R 1 H
C22 .31410(7) .6355(2) .02917(13) .0152(4) Uani d . 1 C
O21 .29906(5) .48528(15) .04541(9) .0188(3) Uani d . 1 O
O22 .30629(5) .69571(15) -.05865(9) .0202(3) Uani d . 1 O
N3 .44254(6) 1.08863(18) .11320(11) .0165(3) Uani d . 1 N
C3 .40555(8) 1.2438(2) .10341(15) .0230(4) Uani d . 1 C
H3A .3670 1.2282 .0443 .034 Uiso calc R 1 H
H3B .4252 1.3472 .0914 .034 Uiso calc R 1 H
H3C .3998 1.2592 .1681 .034 Uiso calc R 1 H
C4 .50067(7) 1.1121(2) .12467(13) .0160(4) Uani d . 1 C
O4 .52105(5) 1.25971(15) .13151(10) .0221(3) Uani d . 1 O
C5 .53312(7) .9528(2) .12704(13) .0164(4) Uani d . 1 C
N5 .58835(6) .98110(19) .13560(11) .0183(3) Uani d . 1 N
O5 .61943(5) .84596(16) .13552(10) .0213(3) Uani d . 1 O
C6 .50410(7) .7866(2) .12094(13) .0167(4) Uani d . 1 C
N6 .53190(6) .63922(19) .12209(11) .0198(3) Uani d . 1 N
H6A .5142 .5385 .1196 .024 Uiso calc R 1 H
H6B .5681 .6415 .1253 .024 Uiso calc R 1 H
O1 .35831(5) .39663(16) .30945(9) .0207(3) Uani d D 1 O
H11 .3391(7) .383(2) .3560(11) .025 Uiso d D 1 H
H12 .3898(6) .3123(19) .3294(13) .025 Uiso d D 1 H
O2 .27923(5) .13984(16) .14011(9) .0198(3) Uani d D 1 O
H21 .2744(7) .089(2) .1984(7) .024 Uiso d D 1 H
H22 .2485(6) .096(2) .0771(6) .024 Uiso d D 1 H
O3 .22339(5) .50360(16) .17302(9) .0198(3) Uani d D 1 O
H31 .2134(6) .6065(14) .1305(12) .024 Uiso d D 1 H
H32 .1875(4) .4410(18) .1594(14) .024 Uiso d D 1 H

loop_
_atom_site_aniso_label
_atom_site_aniso_U_11
_atom_site_aniso_U_22
_atom_site_aniso_U_33
_atom_site_aniso_U_12
_atom_site_aniso_U_13
_atom_site_aniso_U_23
Li1 .0203(14) .0192(15) .0242(16) -.0007(12) .0103(13) .0009(13)
N1 .0143(7) .0166(7) .0201(8) -.0010(6) .0061(6) .0003(6)
C2 .0161(8) .0177(8) .0125(9) -.0030(7) .0042(7) -.0020(7)
N2 .0154(7) .0176(7) .0211(8) -.0013(6) .0072(6) -.0018(6)
C21 .0180(8) .0192(9) .0189(10) -.0032(7) .0077(7) -.0018(7)
C22 .0112(7) .0166(8) .0188(9) .0023(7) .0074(7) .0003(7)
O21 .0225(6) .0153(6) .0185(7) -.0018(5) .0085(5) .0006(5)
O22 .0243(6) .0200(6) .0171(7) .0009(5) .0094(5) .0025(5)
N3 .0158(7) .0145(7) .0185(8) -.0007(6) .0063(6) -.0006(6)
C3 .0229(9) .0158(9) .0312(11) .0013(7) .0120(8) -.0004(8)
C4 .0173(8) .0183(9) .0122(9) -.0018(7) .0058(7) .0011(7)
O4 .0223(7) .0155(6) .0289(8) -.0032(5) .0109(6) -.0004(5)
C5 .0169(8) .0169(8) .0144(9) -.0009(7) .0055(7) .0002(7)
N5 .0161(7) .0209(7) .0171(8) .0006(6) .0062(6) .0019(6)
O5 .0172(6) .0215(6) .0253(7) .0043(5) .0089(5) .0024(5)
C6 .0174(8) .0183(9) .0122(9) .0001(7) .0039(7) .0003(7)
N6 .0166(7) .0147(7) .0278(9) -.0002(6) .0087(7) .0003(6)
O1 .0182(6) .0239(7) .0204(7) .0014(5) .0083(5) .0017(5)
O2 .0211(6) .0187(6) .0181(7) -.0028(5) .0067(5) -.0010(5)
O3 .0181(6) .0187(6) .0232(7) .0009(5) .0092(5) .0031(5)

loop_
_atom_type_symbol
_atom_type_description
_atom_type_scat_dispersion_real
_atom_type_scat_dispersion_imag
_atom_type_scat_source
C C .0033 .0016 'International Tables Vol C Tables 4.2.6.8 and 6.1.1.4'
H H .0000 .0000 'International Tables Vol C Tables 4.2.6.8 and 6.1.1.4'
Li Li -.0003 .0001 'International Tables Vol C Tables 4.2.6.8 and 6.1.1.4'
N N .0061 .0033 'International Tables Vol C Tables 4.2.6.8 and 6.1.1.4'
O O .0106 .0060 'International Tables Vol C Tables 4.2.6.8 and 6.1.1.4'

loop_
_geom_angle_atom_site_label_1
_geom_angle_atom_site_label_2
_geom_angle_atom_site_label_3
_geom_angle
O2 Li1 O21 105.91(15)
O2 Li1 O3 111.91(14)
O21 Li1 O3 104.65(14)
O2 Li1 O1 103.63(14)
O21 Li1 O1 122.51(15)
O3 Li1 O1 108.26(15)
C2 N1 C6 118.28(14)
N1 C2 N2 118.14(15)
N1 C2 N3 124.48(15)
N2 C2 N3 117.38(15)
C2 N2 C21 121.62(14)
C2 N2 H2 119.2
C21 N2 H2 119.2
N2 C21 C22 116.04(14)
N2 C21 H21A 108.3
C22 C21 H21A 108.3
N2 C21 H21B 108.3
C22 C21 H21B 108.3
H21A C21 H21B 107.4
O22 C22 O21 125.25(15)
O22 C22 C21 120.47(15)
O21 C22 C21 114.26(14)
C22 O21 Li1 130.81(14)
C2 N3 C4 120.97(14)
C2 N3 C3 120.25(13)
C4 N3 C3 118.76(13)
N3 C3 H3A 109.5
N3 C3 H3B 109.5
H3A C3 H3B 109.5
N3 C3 H3C 109.5
H3A C3 H3C 109.5
H3B C3 H3C 109.5
O4 C4 N3 120.07(15)
O4 C4 C5 124.45(15)
N3 C4 C5 115.48(14)
N5 C5 C6 127.70(15)
N5 C5 C4 113.63(14)
C6 C5 C4 118.67(15)
O5 N5 C5 117.25(14)
N6 C6 N1 117.64(15)
N6 C6 C5 120.49(15)
N1 C6 C5 121.86(15)
C6 N6 H6A 120.0
C6 N6 H6B 120.0
H6A N6 H6B 120.0
Li1 O1 H11 104.1(11)
Li1 O1 H12 120.0(11)
H11 O1 H12 107.5(7)
Li1 O2 H21 107.5(10)
Li1 O2 H22 122.0(11)
H21 O2 H22 108.2(7)
Li1 O3 H31 110.8(10)
Li1 O3 H32 121.3(11)
H31 O3 H32 107.9(7)

loop_
_geom_bond_atom_site_label_1
_geom_bond_atom_site_label_2
_geom_bond_distance
Li1 O2 1.933(3)
Li1 O21 1.934(3)
Li1 O3 1.959(3)
Li1 O1 1.986(3)
N1 C2 1.329(2)
N1 C6 1.341(2)
C2 N2 1.329(2)
C2 N3 1.381(2)
N2 C21 1.447(2)
N2 H2 .8800
C21 C22 1.517(2)
C21 H21A .9900
C21 H21B .9900
C22 O22 1.252(2)
C22 O21 1.258(2)
N3 C4 1.393(2)
N3 C3 1.471(2)
C3 H3A .9800
C3 H3B .9800
C3 H3C .9800
C4 O4 1.2248(19)
C4 C5 1.453(2)
C5 N5 1.341(2)
C5 C6 1.446(2)
N5 O5 1.2896(19)
C6 N6 1.318(2)
N6 H6A .8800
N6 H6B .8800
O1 H11 .959(17)
O1 H12 .961(16)
O2 H21 .956(13)
O2 H22 .957(10)
O3 H31 .956(12)
O3 H32 .957(13)

loop_
_geom_hbond_atom_site_label_D
_geom_hbond_atom_site_label_H
_geom_hbond_atom_site_label_A
_geom_hbond_site_symmetry_A
_geom_hbond_distance_DH
_geom_hbond_distance_HA
_geom_hbond_distance_DA
_geom_hbond_angle_DHA
_geom_hbond_publ_flag
N2 H2 O2 1_565 .88 2.14 2.918(2) 146 n
N6 H6A O4 1_545 .88 2.14 2.925(2) 148 n
N6 H6B O1 2_655 .88 2.51 3.100(2) 125 n
O1 H11 O22 6_566 .959(17) 1.804(17) 2.746(2) 166.7(14) n
O1 H12 O4 2_645 .961(16) 2.084(17) 2.945(2) 148.4(13) n
O2 H21 O3 4_545 .956(13) 1.896(12) 2.844(2) 171.0(13) n
O2 H22 O21 7_555 .957(10) 1.747(10) 2.697(2) 171.1(13) n
O3 H31 O22 7_565 .956(12) 1.771(12) 2.726(2) 176.0(14) n
O3 H32 O5 3_445 .957(13) 1.738(13) 2.692(2) 174.6(13) n

loop_
_geom_torsion_atom_site_label_1
_geom_torsion_atom_site_label_2
_geom_torsion_atom_site_label_3
_geom_torsion_atom_site_label_4
_geom_torsion
C6 N1 C2 N2 -176.83(15)
C6 N1 C2 N3 1.9(3)
N1 C2 N2 C21 6.2(2)
N3 C2 N2 C21 -172.61(15)
C2 N2 C21 C22 -81.9(2)
N2 C21 C22 O22 -8.6(2)
N2 C21 C22 O21 172.84(14)
O22 C22 O21 Li1 -165.69(16)
C21 C22 O21 Li1 12.8(2)
O2 Li1 O21 C22 -171.10(14)
O3 Li1 O21 C22 70.5(2)
O1 Li1 O21 C22 -52.9(3)
N1 C2 N3 C4 -6.0(3)
N2 C2 N3 C4 172.82(15)
N1 C2 N3 C3 175.80(16)
N2 C2 N3 C3 -5.4(2)
C2 N3 C4 O4 -174.77(15)
C3 N3 C4 O4 3.5(2)
C2 N3 C4 C5 5.5(2)
C3 N3 C4 C5 -176.18(14)
O4 C4 C5 N5 -1.2(3)
N3 C4 C5 N5 178.47(14)
O4 C4 C5 C6 178.40(16)
N3 C4 C5 C6 -1.9(2)
C6 C5 N5 O5 2.2(3)
C4 C5 N5 O5 -178.28(14)
C2 N1 C6 N6 -179.38(15)
C2 N1 C6 C5 1.9(3)
N5 C5 C6 N6 -1.0(3)
C4 C5 C6 N6 179.51(15)
N5 C5 C6 N1 177.74(16)
C4 C5 C6 N1 -1.8(3)
